data_4337219
loop_
_publ_author_name
'Han, Jing'
'Nishihara, Sadafumi'
'Inoue, Katsuya'
'Kurmoo, Mohamedally'

_publ_section_title
;
 On the Nature of the Structural and Magnetic Phase Transitions in the
 Layered Perovskite-Like (CH3NH3)2[Fe(II)Cl4].
;
_journal_issue 4
_journal_name_full 'Inorganic chemistry'
_journal_page_first 2068
_journal_page_last 2075
_journal_paper_doi 10.1021/ic402535u
_journal_volume 53
_journal_year 2014
_chemical_formula_sum 'C H6 Cl2 Fe0.5 N'
_chemical_formula_weight 130.89
_chemical_name_systematic
; 
 ? 
;
_space_group_IT_number 56
_symmetry_space_group_name_Hall '-P 2ab 2ac'
_symmetry_space_group_name_H-M 'P c c n'
_atom_sites_solution_hydrogens geom
_atom_sites_solution_primary direct
_atom_sites_solution_secondary difmap
_audit_creation_method SHELXL-97
_cell_angle_alpha 90.00
_cell_angle_beta 90.00
_cell_angle_gamma 90.00
_cell_formula_units_Z 8
_cell_length_a 7.2099(18)
_cell_length_b 7.2099(18)
_cell_length_c 19.190(7)
_cell_measurement_temperature 300(2)
_cell_volume 997.5(5)
_computing_structure_refinement 'SHELXL-97 (Sheldrick, 1997)'
_computing_structure_solution 'SHELXS-97 (Sheldrick, 1990)'
_diffrn_ambient_temperature 300(2)
_diffrn_measured_fraction_theta_full 0.993
_diffrn_measured_fraction_theta_max 0.993
_diffrn_radiation_monochromator graphite
_diffrn_radiation_source 'fine-focus sealed tube'
_diffrn_radiation_type MoK\a
_diffrn_radiation_wavelength 0.71073
_diffrn_reflns_av_R_equivalents 0.0768
_diffrn_reflns_av_sigmaI/netI 0.0577
_diffrn_reflns_limit_h_max 7
_diffrn_reflns_limit_h_min -9
_diffrn_reflns_limit_k_max 9
_diffrn_reflns_limit_k_min -9
_diffrn_reflns_limit_l_max 21
_diffrn_reflns_limit_l_min -25
_diffrn_reflns_number 5322
_diffrn_reflns_theta_full 28.06
_diffrn_reflns_theta_max 28.06
_diffrn_reflns_theta_min 2.12
_exptl_absorpt_coefficient_mu 2.515
_exptl_absorpt_correction_T_max 0.9514
_exptl_absorpt_correction_T_min 0.3138
_exptl_crystal_density_diffrn 1.743
_exptl_crystal_density_method 'not measured'
_exptl_crystal_F_000 528
_exptl_crystal_size_max 0.60
_exptl_crystal_size_mid 0.40
_exptl_crystal_size_min 0.02
_refine_diff_density_max 0.974
_refine_diff_density_min -0.897
_refine_diff_density_rms 0.111
_refine_ls_extinction_method none
_refine_ls_goodness_of_fit_ref 1.165
_refine_ls_hydrogen_treatment mixed
_refine_ls_matrix_type full
_refine_ls_number_parameters 46
_refine_ls_number_reflns 1213
_refine_ls_number_restraints 0
_refine_ls_restrained_S_all 1.165
_refine_ls_R_factor_all 0.0597
_refine_ls_R_factor_gt 0.0519
_refine_ls_shift/su_max 0.000
_refine_ls_shift/su_mean 0.000
_refine_ls_structure_factor_coef Fsqd
_refine_ls_weighting_details 'calc w=1/[\s^2^(Fo^2^)+(0.0000P)^2^+2.7183P] where P=(Fo^2^+2Fc^2^)/3'
_refine_ls_weighting_scheme calc
_refine_ls_wR_factor_gt 0.1249
_refine_ls_wR_factor_ref 0.1315
_reflns_number_gt 1029
_reflns_number_total 1213
_reflns_threshold_expression >2sigma(I)
_cod_data_source_file E-300K-Pccn.cif
_cod_data_source_block E-300K-Pccn
_cod_original_cell_volume 997.6(5)
_cod_original_sg_symbol_H-M '? P ccn'
_cod_original_formula_sum 'C H6 Cl2 Fe0.50 N'
_cod_database_code 4337219

loop_
_symmetry_equiv_pos_as_xyz
'x, y, z'
'-x+1/2, -y+1/2, z'
'x+1/2, -y, -z+1/2'
'-x, y+1/2, -z+1/2'
'-x, -y, -z'
'x-1/2, y-1/2, -z'
'-x-1/2, y, z-1/2'
'x, -y-1/2, z-1/2'

loop_
_atom_site_label
_atom_site_type_symbol
_atom_site_fract_x
_atom_site_fract_y
_atom_site_fract_z
_atom_site_U_iso_or_equiv
_atom_site_adp_type
_atom_site_occupancy
_atom_site_symmetry_multiplicity
_atom_site_calc_flag
_atom_site_refinement_flags
Cl1 Cl 0.48257(15) -0.01514(14) 0.37481(5) 0.0451(3) Uani 1 1 d .
Cl2 Cl 0.2500 0.2500 0.50066(8) 0.0427(4) Uani 1 2 d S
Cl3 Cl 0.7500 0.2500 0.49080(7) 0.0321(3) Uani 1 2 d S
Fe1 Fe 0.5000 0.0000 0.5000 0.0231(2) Uani 1 2 d S
N1 N 0.0066(4) -0.0069(4) 0.3860(2) 0.0437(9) Uani 1 1 d .
H1 H 0.1173 0.0362 0.3987 0.065 Uiso 1 1 calc R
H1A H -0.0017 -0.1265 0.3971 0.065 Uiso 1 1 calc R
H1B H -0.0817 0.0563 0.4080 0.065 Uiso 1 1 calc R
C1 C -0.0159(8) 0.0146(7) 0.3119(3) 0.0698(17) Uani 1 1 d .
H1C H -0.1324 -0.0382 0.2978 0.105 Uiso 1 1 calc R
H1D H 0.0833 -0.0478 0.2882 0.105 Uiso 1 1 calc R
H1E H -0.0138 0.1440 0.3002 0.105 Uiso 1 1 calc R

loop_
_atom_site_aniso_label
_atom_site_aniso_U_11
_atom_site_aniso_U_22
_atom_site_aniso_U_33
_atom_site_aniso_U_23
_atom_site_aniso_U_13
_atom_site_aniso_U_12
Cl1 0.0468(6) 0.0554(6) 0.0331(5) 0.0001(4) 0.0005(4) -0.0079(5)
Cl2 0.0205(6) 0.0273(7) 0.0804(12) 0.000 0.000 0.0142(5)
Cl3 0.0182(6) 0.0244(6) 0.0538(7) 0.000 0.000 -0.0004(4)
Fe1 0.0148(3) 0.0216(4) 0.0330(4) 0.0001(2) 0.0001(2) 0.0074(2)
N1 0.041(2) 0.049(2) 0.0409(19) -0.0032(13) 0.0041(15) 0.0101(16)
C1 0.081(4) 0.087(4) 0.041(3) 0.003(2) -0.004(3) 0.013(3)

loop_
_atom_type_symbol
_atom_type_description
_atom_type_scat_dispersion_real
_atom_type_scat_dispersion_imag
_atom_type_scat_source
C C 0.0033 0.0016 'International Tables Vol C Tables 4.2.6.8 and 6.1.1.4'
H H 0.0000 0.0000 'International Tables Vol C Tables 4.2.6.8 and 6.1.1.4'
N N 0.0061 0.0033 'International Tables Vol C Tables 4.2.6.8 and 6.1.1.4'
Cl Cl 0.1484 0.1585 'International Tables Vol C Tables 4.2.6.8 and 6.1.1.4'
Fe Fe 0.3463 0.8444 'International Tables Vol C Tables 4.2.6.8 and 6.1.1.4'

loop_
_geom_angle_atom_site_label_1
_geom_angle_atom_site_label_2
_geom_angle_atom_site_label_3
_geom_angle
_geom_angle_site_symmetry_1
_geom_angle_site_symmetry_3
Fe1 Cl2 Fe1 179.43(7) . 2
Fe1 Cl3 Fe1 172.08(6) 2_655 .
Cl1 Fe1 Cl1 180.00(5) . 5_656
Cl1 Fe1 Cl2 89.99(4) . 5_656
Cl1 Fe1 Cl2 90.01(4) 5_656 5_656
Cl1 Fe1 Cl2 90.01(4) . .
Cl1 Fe1 Cl2 89.99(4) 5_656 .
Cl2 Fe1 Cl2 180.0 5_656 .
Cl1 Fe1 Cl3 89.99(4) . .
Cl1 Fe1 Cl3 90.01(4) 5_656 .
Cl2 Fe1 Cl3 89.98(2) 5_656 .
Cl2 Fe1 Cl3 90.02(2) . .
Cl1 Fe1 Cl3 90.01(4) . 5_656
Cl1 Fe1 Cl3 89.99(4) 5_656 5_656
Cl2 Fe1 Cl3 90.02(2) 5_656 5_656
Cl2 Fe1 Cl3 89.98(2) . 5_656
Cl3 Fe1 Cl3 180.0 . 5_656

loop_
_geom_bond_atom_site_label_1
_geom_bond_atom_site_label_2
_geom_bond_distance
_geom_bond_site_symmetry_2
Cl1 Fe1 2.4081(13) .
Cl2 Fe1 2.5491(4) .
Cl2 Fe1 2.5491(5) 2
Cl3 Fe1 2.5552(5) 2_655
Cl3 Fe1 2.5552(5) .
Fe1 Cl1 2.4082(13) 5_656
Fe1 Cl2 2.5491(5) 5_656
Fe1 Cl3 2.5552(5) 5_656
N1 C1 1.441(6) .

loop_
_geom_torsion_atom_site_label_1
_geom_torsion_atom_site_label_2
_geom_torsion_atom_site_label_3
_geom_torsion_atom_site_label_4
_geom_torsion
_geom_torsion_site_symmetry_1
_geom_torsion_site_symmetry_4
Fe1 Cl2 Fe1 Cl1 -3.92(3) 2 .
Fe1 Cl2 Fe1 Cl1 176.08(3) 2 5_656
Fe1 Cl2 Fe1 Cl2 -123(44) 2 5_656
Fe1 Cl2 Fe1 Cl3 86.07(4) 2 .
Fe1 Cl2 Fe1 Cl3 -93.93(4) 2 5_656
Fe1 Cl3 Fe1 Cl1 179.72(3) 2_655 .
Fe1 Cl3 Fe1 Cl1 -0.28(3) 2_655 5_656
Fe1 Cl3 Fe1 Cl2 -90.29(3) 2_655 5_656
Fe1 Cl3 Fe1 Cl2 89.71(3) 2_655 .
Fe1 Cl3 Fe1 Cl3 134.174(6) 2_655 5_656
